data_2237993
loop_
_publ_author_name
'Abdel-Wahab, Bakr F.'
'Mohamed, Hanan A.'
'Ng, Seik Weng'
'Tiekink, Edward R. T.'

_publ_section_title
;
 2-[3-(4-Bromophenyl)-5-(4-fluorophenyl)-4,5-dihydro-1<i>H</i>-pyrazol-1-yl]-4-phenyl-1,3-thiazole
;
_journal_coeditor_code QM2094
_journal_issue 5
_journal_name_full 'Acta Crystallographica Section E'
_journal_page_first o735
_journal_paper_doi 10.1107/S1600536813010039
_journal_volume 69
_journal_year 2013
_chemical_formula_iupac 'C24 H17 Br F N3 S'
_chemical_formula_moiety 'C24 H17 Br F N3 S'
_chemical_formula_sum 'C24 H17 Br F N3 S'
_chemical_formula_weight 478.38
_chemical_name_systematic
2-[3-(4-Bromophenyl)-5-(4-fluorophenyl)-4,5-dihydro-1<i>H</i>-pyrazol-1-yl]-4-phenyl-1,3-thiazole
_space_group_IT_number 4
_symmetry_cell_setting monoclinic
_symmetry_space_group_name_Hall 'P 2yb'
_symmetry_space_group_name_H-M 'P 1 21 1'
_atom_sites_solution_hydrogens geom
_atom_sites_solution_primary direct
_atom_sites_solution_secondary difmap
_audit_creation_method SHELXL-97
_cell_angle_alpha 90.00
_cell_angle_beta 106.94(2)
_cell_angle_gamma 90.00
_cell_formula_units_Z 2
_cell_length_a 13.747(2)
_cell_length_b 5.6695(13)
_cell_length_c 14.280(3)
_cell_measurement_reflns_used 1208
_cell_measurement_temperature 295(2)
_cell_measurement_theta_max 27.4973
_cell_measurement_theta_min 2.9269
_cell_volume 1064.7(4)
_computing_cell_refinement 'CrysAlis PRO (Agilent, 2011)'
_computing_data_collection 'CrysAlis PRO (Agilent, 2011)'
_computing_data_reduction 'CrysAlis PRO (Agilent, 2011)'
_computing_molecular_graphics 'ORTEP-3 for Windows (Farrugia, 2012) and DIAMOND (Brandenburg, 2006)'
_computing_publication_material 'publCIF (Westrip, 2010)'
_computing_structure_refinement 'SHELXL97 (Sheldrick, 2008)'
_computing_structure_solution 'SHELXS97 (Sheldrick, 2008)'
_diffrn_ambient_temperature 295(2)
_diffrn_detector_area_resol_mean 10.4041
_diffrn_measured_fraction_theta_full 0.999
_diffrn_measured_fraction_theta_max 0.999
_diffrn_measurement_device_type 'Agilent SuperNova Dual diffractometer with an Atlas detector'
_diffrn_measurement_method '\w scan'
_diffrn_radiation_monochromator Mirror
_diffrn_radiation_source 'SuperNova (Mo) X-ray Source'
_diffrn_radiation_type MoK\a
_diffrn_radiation_wavelength 0.71073
_diffrn_reflns_av_R_equivalents 0.0524
_diffrn_reflns_av_sigmaI/netI 0.0972
_diffrn_reflns_limit_h_max 17
_diffrn_reflns_limit_h_min -17
_diffrn_reflns_limit_k_max 7
_diffrn_reflns_limit_k_min -7
_diffrn_reflns_limit_l_max 18
_diffrn_reflns_limit_l_min -17
_diffrn_reflns_number 7430
_diffrn_reflns_theta_full 27.56
_diffrn_reflns_theta_max 27.56
_diffrn_reflns_theta_min 2.93
_diffrn_standards_decay_% 0
_diffrn_standards_interval_count 0
_diffrn_standards_interval_time 0
_diffrn_standards_number 0
_exptl_absorpt_coefficient_mu 2.053
_exptl_absorpt_correction_T_max 1.00000
_exptl_absorpt_correction_T_min 0.93725
_exptl_absorpt_correction_type multi-scan
_exptl_absorpt_process_details '(CrysAlis PRO; Agilent, 2011)'
_exptl_crystal_colour yellow
_exptl_crystal_density_diffrn 1.492
_exptl_crystal_density_method 'not measured'
_exptl_crystal_description plate
_exptl_crystal_F_000 484
_exptl_crystal_size_max 0.30
_exptl_crystal_size_mid 0.10
_exptl_crystal_size_min 0.02
_refine_diff_density_max 0.263
_refine_diff_density_min -0.320
_refine_ls_abs_structure_details 'Flack (1983), 1440 Friedel pairs'
_refine_ls_abs_structure_Flack -0.022(15)
_refine_ls_extinction_method none
_refine_ls_goodness_of_fit_ref 0.954
_refine_ls_hydrogen_treatment constr
_refine_ls_matrix_type full
_refine_ls_number_parameters 271
_refine_ls_number_reflns 4124
_refine_ls_number_restraints 1
_refine_ls_restrained_S_all 0.954
_refine_ls_R_factor_all 0.1329
_refine_ls_R_factor_gt 0.0520
_refine_ls_shift/su_max 0.000
_refine_ls_shift/su_mean 0.000
_refine_ls_structure_factor_coef Fsqd
_refine_ls_weighting_details 'calc w=1/[\s^2^(Fo^2^)+(0.0420P)^2^+0.0000P] where P=(Fo^2^+2Fc^2^)/3'
_refine_ls_weighting_scheme calc
_refine_ls_wR_factor_gt 0.0985
_refine_ls_wR_factor_ref 0.1360
_reflns_number_gt 1947
_reflns_number_total 4124
_reflns_threshold_expression I>2\s(I)
_cod_data_source_file qm2094.cif
_cod_data_source_block I
_cod_original_sg_symbol_H-M 'P 21'
_cod_database_code 2237993
_cod_database_fobs_code 2237993

loop_
_symmetry_equiv_pos_as_xyz
'x, y, z'
'-x, y+1/2, -z'

loop_
_atom_site_type_symbol
_atom_site_label
_atom_site_fract_x
_atom_site_fract_y
_atom_site_fract_z
_atom_site_U_iso_or_equiv
_atom_site_adp_type
_atom_site_calc_flag
_atom_site_refinement_flags
_atom_site_occupancy
_atom_site_symmetry_multiplicity
Br Br1 0.80996(5) 0.5031(2) 1.12976(5) 0.1040(4) Uani d . 1 1
S S1 0.42126(13) 0.7866(3) 0.50255(13) 0.0748(5) Uani d . 1 1
N N1 0.2837(3) 0.4642(11) 0.4419(4) 0.0630(14) Uani d . 1 1
N N3 0.4367(3) 0.5425(12) 0.6880(4) 0.0660(14) Uani d . 1 1
F F1 -0.0906(3) 0.3496(8) 0.6421(3) 0.1023(14) Uani d . 1 1
N N2 0.3571(4) 0.4670(11) 0.6112(4) 0.0710(15) Uani d . 1 1
C C1 0.3593(4) 0.7686(14) 0.3793(4) 0.0702(18) Uani d . 1 1
H H1 0.3715 0.8689 0.3324 0.084 Uiso calc R 1 1
C C2 0.2906(4) 0.5902(12) 0.3589(5) 0.0646(18) Uani d . 1 1
C C3 0.3476(4) 0.5541(12) 0.5189(5) 0.0594(16) Uani d . 1 1
C C4 0.3109(4) 0.2426(12) 0.6306(4) 0.0629(17) Uani d . 1 1
H H4 0.3147 0.1233 0.5822 0.075 Uiso calc R 1 1
C C5 0.3835(5) 0.1799(13) 0.7310(5) 0.075(2) Uani d . 1 1
H H5A 0.3465 0.1557 0.7786 0.090 Uiso calc R 1 1
H H5B 0.4218 0.0383 0.7273 0.090 Uiso calc R 1 1
C C6 0.4522(4) 0.3888(12) 0.7575(5) 0.0614(17) Uani d . 1 1
C C7 0.2229(4) 0.5194(15) 0.2635(4) 0.0657(16) Uani d . 1 1
C C8 0.1643(5) 0.3151(14) 0.2503(5) 0.077(2) Uani d . 1 1
H H8 0.1693 0.2152 0.3032 0.092 Uiso calc R 1 1
C C9 0.0991(5) 0.2595(18) 0.1599(6) 0.090(2) Uani d . 1 1
H H9 0.0608 0.1220 0.1527 0.108 Uiso calc R 1 1
C C10 0.0896(6) 0.4009(16) 0.0809(6) 0.089(3) Uani d . 1 1
H H10 0.0448 0.3605 0.0205 0.107 Uiso calc R 1 1
C C11 0.1458(6) 0.6017(16) 0.0904(6) 0.086(2) Uani d . 1 1
H H11 0.1399 0.6990 0.0366 0.103 Uiso calc R 1 1
C C12 0.2119(5) 0.6601(13) 0.1811(5) 0.073(2) Uani d . 1 1
H H12 0.2501 0.7976 0.1870 0.088 Uiso calc R 1 1
C C13 0.2020(4) 0.2804(12) 0.6295(4) 0.0513(14) Uani d . 1 1
C C14 0.1304(4) 0.1072(11) 0.5906(4) 0.0625(17) Uani d . 1 1
H H14 0.1488 -0.0251 0.5612 0.075 Uiso calc R 1 1
C C15 0.0310(5) 0.1304(13) 0.5955(5) 0.0724(19) Uani d . 1 1
H H15 -0.0176 0.0157 0.5691 0.087 Uiso calc R 1 1
C C16 0.0072(5) 0.3227(15) 0.6393(5) 0.0688(19) Uani d . 1 1
C C17 0.0750(5) 0.4978(15) 0.6783(4) 0.0709(16) Uani d . 1 1
H H17 0.0552 0.6299 0.7067 0.085 Uiso calc R 1 1
C C18 0.1738(5) 0.4744(15) 0.6745(4) 0.0679(17) Uani d . 1 1
H H18 0.2217 0.5895 0.7023 0.081 Uiso calc R 1 1
C C19 0.5332(5) 0.4234(12) 0.8500(5) 0.0619(18) Uani d . 1 1
C C20 0.5968(5) 0.6173(13) 0.8638(5) 0.074(2) Uani d . 1 1
H H20 0.5849 0.7331 0.8156 0.089 Uiso calc R 1 1
C C21 0.6774(5) 0.6428(13) 0.9471(5) 0.077(2) Uani d . 1 1
H H21 0.7196 0.7741 0.9548 0.092 Uiso calc R 1 1
C C22 0.6949(5) 0.4748(17) 1.0181(4) 0.0730(19) Uani d . 1 1
C C23 0.6317(5) 0.2821(15) 1.0095(5) 0.076(2) Uani d . 1 1
H H23 0.6431 0.1703 1.0592 0.091 Uiso calc R 1 1
C C24 0.5504(5) 0.2581(15) 0.9248(5) 0.0751(19) Uani d . 1 1
H H24 0.5069 0.1295 0.9183 0.090 Uiso calc R 1 1

loop_
_atom_site_aniso_label
_atom_site_aniso_U_11
_atom_site_aniso_U_22
_atom_site_aniso_U_33
_atom_site_aniso_U_12
_atom_site_aniso_U_13
_atom_site_aniso_U_23
Br1 0.0919(5) 0.1352(8) 0.0810(5) 0.0014(6) 0.0188(4) -0.0233(6)
S1 0.0741(10) 0.0648(12) 0.0979(12) -0.0075(10) 0.0447(10) -0.0009(10)
N1 0.052(3) 0.063(4) 0.081(3) 0.003(3) 0.031(3) 0.019(3)
N3 0.055(3) 0.068(4) 0.080(3) -0.002(3) 0.028(3) 0.002(4)
F1 0.070(2) 0.097(3) 0.157(4) -0.005(2) 0.060(3) -0.005(3)
N2 0.065(3) 0.068(4) 0.081(3) -0.010(3) 0.024(3) 0.017(3)
C1 0.076(4) 0.067(5) 0.079(4) 0.009(4) 0.040(4) 0.006(4)
C2 0.055(3) 0.059(5) 0.090(5) 0.001(3) 0.036(4) -0.001(4)
C3 0.048(3) 0.058(5) 0.081(4) 0.005(3) 0.032(3) 0.005(4)
C4 0.068(4) 0.048(4) 0.077(4) -0.006(3) 0.028(4) 0.005(3)
C5 0.063(4) 0.063(5) 0.100(5) 0.000(4) 0.027(4) 0.013(4)
C6 0.052(4) 0.055(4) 0.080(4) 0.002(3) 0.024(3) 0.006(4)
C7 0.060(3) 0.063(5) 0.083(4) 0.005(4) 0.035(3) 0.014(5)
C8 0.082(4) 0.063(5) 0.092(5) 0.008(4) 0.036(4) 0.010(4)
C9 0.072(4) 0.100(7) 0.094(6) -0.013(5) 0.020(4) 0.007(5)
C10 0.073(5) 0.107(8) 0.087(5) 0.013(5) 0.024(4) 0.023(5)
C11 0.080(5) 0.091(7) 0.094(6) 0.005(5) 0.036(5) 0.028(5)
C12 0.070(4) 0.067(5) 0.088(5) 0.001(4) 0.031(4) 0.016(4)
C13 0.050(3) 0.052(4) 0.052(3) -0.007(3) 0.014(3) 0.007(3)
C14 0.065(4) 0.048(4) 0.071(4) -0.001(3) 0.015(3) 0.001(3)
C15 0.066(4) 0.062(5) 0.091(5) -0.022(4) 0.026(4) -0.008(4)
C16 0.066(4) 0.074(6) 0.074(4) 0.007(4) 0.032(4) 0.010(4)
C17 0.081(4) 0.051(4) 0.085(4) 0.002(5) 0.031(4) -0.007(4)
C18 0.067(4) 0.059(5) 0.083(4) -0.004(4) 0.029(3) -0.006(4)
C19 0.056(4) 0.056(5) 0.081(4) -0.001(3) 0.031(3) -0.009(4)
C20 0.080(5) 0.062(5) 0.084(5) 0.008(4) 0.028(4) 0.006(4)
C21 0.067(4) 0.064(5) 0.098(5) -0.006(4) 0.022(4) -0.018(5)
C22 0.066(4) 0.086(6) 0.074(4) 0.015(5) 0.031(3) -0.003(5)
C23 0.080(4) 0.079(5) 0.074(5) 0.002(5) 0.030(4) 0.011(4)
C24 0.076(4) 0.069(5) 0.085(5) 0.001(4) 0.030(4) -0.001(4)

loop_
_atom_type_symbol
_atom_type_description
_atom_type_scat_dispersion_real
_atom_type_scat_dispersion_imag
_atom_type_scat_source
C C 0.0033 0.0016 'International Tables Vol C Tables 4.2.6.8 and 6.1.1.4'
H H 0.0000 0.0000 'International Tables Vol C Tables 4.2.6.8 and 6.1.1.4'
N N 0.0061 0.0033 'International Tables Vol C Tables 4.2.6.8 and 6.1.1.4'
F F 0.0171 0.0103 'International Tables Vol C Tables 4.2.6.8 and 6.1.1.4'
S S 0.1246 0.1234 'International Tables Vol C Tables 4.2.6.8 and 6.1.1.4'
Br Br -0.2901 2.4595 'International Tables Vol C Tables 4.2.6.8 and 6.1.1.4'

loop_
_geom_angle_atom_site_label_1
_geom_angle_atom_site_label_2
_geom_angle_atom_site_label_3
_geom_angle
C3 S1 C1 87.6(3)
C3 N1 C2 108.7(5)
C6 N3 N2 108.5(6)
N3 N2 C3 118.9(5)
N3 N2 C4 113.8(5)
C3 N2 C4 124.1(6)
C2 C1 S1 111.7(5)
C2 C1 H1 124.1
S1 C1 H1 124.1
C1 C2 N1 114.2(6)
C1 C2 C7 128.2(6)
N1 C2 C7 117.6(6)
N1 C3 N2 121.5(6)
N1 C3 S1 117.8(5)
N2 C3 S1 120.6(5)
N2 C4 C13 110.7(5)
N2 C4 C5 100.2(5)
C13 C4 C5 114.7(5)
N2 C4 H4 110.3
C13 C4 H4 110.3
C5 C4 H4 110.3
C6 C5 C4 104.1(5)
C6 C5 H5A 110.9
C4 C5 H5A 110.9
C6 C5 H5B 110.9
C4 C5 H5B 110.9
H5A C5 H5B 108.9
N3 C6 C19 120.8(6)
N3 C6 C5 113.0(5)
C19 C6 C5 126.1(6)
C12 C7 C8 116.5(6)
C12 C7 C2 120.8(7)
C8 C7 C2 122.6(6)
C9 C8 C7 120.7(7)
C9 C8 H8 119.7
C7 C8 H8 119.7
C10 C9 C8 121.5(8)
C10 C9 H9 119.2
C8 C9 H9 119.2
C9 C10 C11 119.7(8)
C9 C10 H10 120.1
C11 C10 H10 120.1
C10 C11 C12 119.5(8)
C10 C11 H11 120.3
C12 C11 H11 120.3
C11 C12 C7 122.1(7)
C11 C12 H12 118.9
C7 C12 H12 118.9
C18 C13 C14 119.2(5)
C18 C13 C4 121.2(6)
C14 C13 C4 119.4(6)
C13 C14 C15 120.3(6)
C13 C14 H14 119.9
C15 C14 H14 119.9
C16 C15 C14 118.4(6)
C16 C15 H15 120.8
C14 C15 H15 120.8
C15 C16 F1 118.7(7)
C15 C16 C17 123.3(6)
F1 C16 C17 118.0(7)
C16 C17 C18 118.5(7)
C16 C17 H17 120.8
C18 C17 H17 120.8
C13 C18 C17 120.4(7)
C13 C18 H18 119.8
C17 C18 H18 119.8
C24 C19 C20 117.9(6)
C24 C19 C6 121.0(6)
C20 C19 C6 121.0(6)
C21 C20 C19 121.5(7)
C21 C20 H20 119.2
C19 C20 H20 119.2
C22 C21 C20 119.6(7)
C22 C21 H21 120.2
C20 C21 H21 120.2
C21 C22 C23 121.2(6)
C21 C22 Br1 119.4(6)
C23 C22 Br1 119.5(6)
C22 C23 C24 118.7(7)
C22 C23 H23 120.6
C24 C23 H23 120.6
C19 C24 C23 121.0(7)
C19 C24 H24 119.5
C23 C24 H24 119.5

loop_
_geom_bond_atom_site_label_1
_geom_bond_atom_site_label_2
_geom_bond_distance
Br1 C22 1.897(6)
S1 C3 1.719(7)
S1 C1 1.720(6)
N1 C3 1.295(7)
N1 C2 1.411(7)
N3 C6 1.290(8)
N3 N2 1.373(6)
F1 C16 1.365(7)
N2 C3 1.378(7)
N2 C4 1.483(8)
C1 C2 1.357(8)
C1 H1 0.9300
C2 C7 1.464(8)
C4 C13 1.508(7)
C4 C5 1.531(8)
C4 H4 0.9800
C5 C6 1.493(8)
C5 H5A 0.9700
C5 H5B 0.9700
C6 C19 1.472(9)
C7 C12 1.392(8)
C7 C8 1.392(10)
C8 C9 1.377(9)
C8 H8 0.9300
C9 C10 1.358(10)
C9 H9 0.9300
C10 C11 1.360(10)
C10 H10 0.9300
C11 C12 1.388(9)
C11 H11 0.9300
C12 H12 0.9300
C13 C18 1.384(9)
C13 C14 1.386(8)
C14 C15 1.395(8)
C14 H14 0.9300
C15 C16 1.344(9)
C15 H15 0.9300
C16 C17 1.364(10)
C17 C18 1.382(8)
C17 H17 0.9300
C18 H18 0.9300
C19 C24 1.388(10)
C19 C20 1.383(9)
C20 C21 1.377(9)
C20 H20 0.9300
C21 C22 1.361(10)
C21 H21 0.9300
C22 C23 1.379(11)
C23 C24 1.394(8)
C23 H23 0.9300
C24 H24 0.9300

loop_
_geom_hbond_atom_site_label_D
_geom_hbond_atom_site_label_H
_geom_hbond_atom_site_label_A
_geom_hbond_site_symmetry_A
_geom_hbond_distance_DH
_geom_hbond_distance_HA
_geom_hbond_distance_DA
_geom_hbond_angle_DHA
C4 H4 S1 1_545 0.98 2.84 3.734(7) 153
C22 Br1 Cg1 2_657 1.897(6) 3.644(3) 5.265(7) 141.6(3)

loop_
_geom_torsion_atom_site_label_1
_geom_torsion_atom_site_label_2
_geom_torsion_atom_site_label_3
_geom_torsion_atom_site_label_4
_geom_torsion
C6 N3 N2 C3 -158.5(6)
C6 N3 N2 C4 2.0(7)
C3 S1 C1 C2 -1.3(5)
S1 C1 C2 N1 1.2(7)
S1 C1 C2 C7 179.6(5)
C3 N1 C2 C1 -0.3(7)
C3 N1 C2 C7 -178.9(5)
C2 N1 C3 N2 179.6(5)
C2 N1 C3 S1 -0.7(7)
N3 N2 C3 N1 169.5(6)
C4 N2 C3 N1 11.1(9)
N3 N2 C3 S1 -10.2(8)
C4 N2 C3 S1 -168.5(4)
C1 S1 C3 N1 1.2(5)
C1 S1 C3 N2 -179.1(6)
N3 N2 C4 C13 116.3(5)
C3 N2 C4 C13 -84.3(7)
N3 N2 C4 C5 -5.1(6)
C3 N2 C4 C5 154.3(6)
N2 C4 C5 C6 5.8(6)
C13 C4 C5 C6 -112.8(6)
N2 N3 C6 C19 -179.7(5)
N2 N3 C6 C5 2.4(7)
C4 C5 C6 N3 -5.5(7)
C4 C5 C6 C19 176.7(6)
C1 C2 C7 C12 -10.0(10)
N1 C2 C7 C12 168.3(6)
C1 C2 C7 C8 172.0(6)
N1 C2 C7 C8 -9.7(9)
C12 C7 C8 C9 -0.3(10)
C2 C7 C8 C9 177.8(6)
C7 C8 C9 C10 -0.1(11)
C8 C9 C10 C11 0.4(12)
C9 C10 C11 C12 -0.3(11)
C10 C11 C12 C7 -0.1(11)
C8 C7 C12 C11 0.4(10)
C2 C7 C12 C11 -177.8(6)
N2 C4 C13 C18 -42.9(8)
C5 C4 C13 C18 69.5(8)
N2 C4 C13 C14 143.0(6)
C5 C4 C13 C14 -104.5(6)
C18 C13 C14 C15 1.0(9)
C4 C13 C14 C15 175.2(6)
C13 C14 C15 C16 -0.6(9)
C14 C15 C16 F1 178.3(6)
C14 C15 C16 C17 0.8(11)
C15 C16 C17 C18 -1.5(10)
F1 C16 C17 C18 -179.0(6)
C14 C13 C18 C17 -1.6(9)
C4 C13 C18 C17 -175.7(6)
C16 C17 C18 C13 1.9(9)
N3 C6 C19 C24 -179.8(6)
C5 C6 C19 C24 -2.2(10)
N3 C6 C19 C20 -2.1(9)
C5 C6 C19 C20 175.5(6)
C24 C19 C20 C21 2.5(10)
C6 C19 C20 C21 -175.2(6)
C19 C20 C21 C22 -0.4(10)
C20 C21 C22 C23 -1.8(11)
C20 C21 C22 Br1 176.9(5)
C21 C22 C23 C24 1.8(10)
Br1 C22 C23 C24 -176.9(5)
C20 C19 C24 C23 -2.5(10)
C6 C19 C24 C23 175.2(6)
C22 C23 C24 C19 0.4(10)
